data_7700799
loop_
_publ_author_name
'Gao, Feng'
'Wang, Lei'
'Zhu, Guang-Zhou'
'Liu, Yu-Han'
'Yang, Han'
'Li, Xiang'
'Yang, Ke'

_publ_section_title
;
 Controllable syntheses and magnetic properties of novel homoleptic
 triple-decker lanthanide complexes.
;
_journal_issue 35
_journal_name_full 'Dalton transactions (Cambridge, England : 2003)'
_journal_page_first 13360
_journal_page_last 13368
_journal_paper_doi 10.1039/c9dt02565k
_journal_volume 48
_journal_year 2019
_chemical_formula_sum 'C65 H52 Cl5 N8 O6 Tb2'
_chemical_formula_weight 1536.23
_space_group_crystal_system triclinic
_space_group_IT_number 2
_space_group_name_Hall '-P 1'
_space_group_name_H-M_alt 'P -1'
_symmetry_space_group_name_Hall '-P 1'
_symmetry_space_group_name_H-M 'P -1'
_atom_sites_solution_hydrogens geom
_atom_sites_solution_primary direct
_atom_sites_solution_secondary difmap
_audit_creation_method SHELXL-2018/3
_audit_update_record
;
2019-01-05 deposited with the CCDC.    2019-08-09 downloaded from the CCDC.
;
_cell_angle_alpha 87.218(3)
_cell_angle_beta 88.798(3)
_cell_angle_gamma 78.065(2)
_cell_formula_units_Z 2
_cell_length_a 12.9749(10)
_cell_length_b 13.2493(10)
_cell_length_c 17.9295(15)
_cell_measurement_reflns_used 8728
_cell_measurement_temperature 296(2)
_cell_measurement_theta_max 25.39
_cell_measurement_theta_min 3.10
_cell_volume 3011.9(4)
_computing_cell_refinement 'Bruker SMART'
_computing_data_collection 'Bruker SMART'
_computing_data_reduction 'Bruker SAINT'
_computing_molecular_graphics 'Bruker SHELXTL'
_computing_publication_material 'Bruker SHELXTL'
_computing_structure_refinement 'SHELXL-2018/3 (Sheldrick, 2018)'
_computing_structure_solution 'Bruker SHELXTL'
_diffrn_ambient_temperature 296(2)
_diffrn_measured_fraction_theta_full 0.990
_diffrn_measured_fraction_theta_max 0.984
_diffrn_measurement_device_type 'APEX2 CCD detector'
_diffrn_measurement_method 'phi and omega scans'
_diffrn_radiation_type MoK\a
_diffrn_radiation_wavelength 0.71073
_diffrn_reflns_av_R_equivalents 0.0806
_diffrn_reflns_av_unetI/netI 0.0928
_diffrn_reflns_Laue_measured_fraction_full 0.990
_diffrn_reflns_Laue_measured_fraction_max 0.984
_diffrn_reflns_limit_h_max 15
_diffrn_reflns_limit_h_min -15
_diffrn_reflns_limit_k_max 15
_diffrn_reflns_limit_k_min -15
_diffrn_reflns_limit_l_max 20
_diffrn_reflns_limit_l_min -21
_diffrn_reflns_number 31875
_diffrn_reflns_point_group_measured_fraction_full 0.990
_diffrn_reflns_point_group_measured_fraction_max 0.984
_diffrn_reflns_theta_full 25.242
_diffrn_reflns_theta_max 25.429
_diffrn_reflns_theta_min 3.097
_exptl_absorpt_coefficient_mu 2.611
_exptl_absorpt_correction_T_max 0.7452
_exptl_absorpt_correction_T_min 0.6218
_exptl_absorpt_correction_type multi-scan
_exptl_absorpt_process_details SADABS
_exptl_crystal_colour yellow
_exptl_crystal_density_diffrn 1.694
_exptl_crystal_density_method 'not measured'
_exptl_crystal_description block
_exptl_crystal_F_000 1522
_exptl_crystal_size_max 0.170
_exptl_crystal_size_mid 0.130
_exptl_crystal_size_min 0.060
_refine_diff_density_max 1.426
_refine_diff_density_min -1.272
_refine_diff_density_rms 0.147
_refine_ls_extinction_method none
_refine_ls_goodness_of_fit_ref 1.008
_refine_ls_hydrogen_treatment constr
_refine_ls_matrix_type full
_refine_ls_number_parameters 772
_refine_ls_number_reflns 10949
_refine_ls_number_restraints 6
_refine_ls_restrained_S_all 1.010
_refine_ls_R_factor_all 0.0950
_refine_ls_R_factor_gt 0.0459
_refine_ls_shift/su_max 0.001
_refine_ls_shift/su_mean 0.000
_refine_ls_structure_factor_coef Fsqd
_refine_ls_weighting_details 'w=1/[\s^2^(Fo^2^)+(0.0365P)^2^] where P=(Fo^2^+2Fc^2^)/3'
_refine_ls_weighting_scheme calc
_refine_ls_wR_factor_gt 0.0809
_refine_ls_wR_factor_ref 0.0956
_reflns_Friedel_coverage 0.000
_reflns_number_gt 7158
_reflns_number_total 10949
_reflns_threshold_expression 'I > 2\s(I)'
_cod_data_source_file c9dt02565k2.cif
_cod_data_source_block 2
_cod_depositor_comments 'Adding full bibliography for 7700797--7700800.cif.'
_cod_database_code 7700799
_shelx_shelxl_version_number 2018/3
_shelx_space_group_comment
;
The symmetry employed for this shelxl refinement is uniquely defined
by the following loop, which should always be used as a source of
symmetry information in preference to the above space-group names.
They are only intended as comments.
;
_shelx_estimated_absorpt_t_min 0.665
_shelx_estimated_absorpt_t_max 0.859

loop_
_space_group_symop_operation_xyz
'x, y, z'
'-x, -y, -z'

loop_
_atom_site_label
_atom_site_type_symbol
_atom_site_fract_x
_atom_site_fract_y
_atom_site_fract_z
_atom_site_U_iso_or_equiv
_atom_site_adp_type
_atom_site_occupancy
_atom_site_site_symmetry_order
_atom_site_calc_flag
_atom_site_refinement_flags_posn
_atom_site_refinement_flags_adp
_atom_site_refinement_flags_occupancy
C1A C 0.9184(5) 0.6537(5) 0.2964(3) 0.0273(16) Uani 1 1 d . . .
C2A C 0.9609(5) 0.5479(6) 0.2903(4) 0.0300(16) Uani 1 1 d . . .
C3A C 1.0377(5) 0.5163(6) 0.2372(4) 0.0377(18) Uani 1 1 d . . .
H3A H 1.066739 0.446353 0.233564 0.045 Uiso 1 1 calc R U .
C4A C 1.0721(6) 0.5883(7) 0.1892(4) 0.047(2) Uani 1 1 d . . .
H4A H 1.122499 0.566422 0.152542 0.056 Uiso 1 1 calc R U .
C5A C 1.0316(6) 0.6918(6) 0.1960(4) 0.046(2) Uani 1 1 d . . .
H5A H 1.055537 0.739977 0.164353 0.055 Uiso 1 1 calc R U .
C6A C 0.9560(5) 0.7245(6) 0.2491(4) 0.0374(18) Uani 1 1 d . . .
H6A H 0.929641 0.794820 0.253510 0.045 Uiso 1 1 calc R U .
C7A C 0.7616(5) 0.7590(5) 0.3334(4) 0.0364(18) Uani 1 1 d . . .
H7A H 0.767755 0.793284 0.287499 0.044 Uiso 1 1 calc R U .
C8A C 0.5153(6) 0.9336(6) 0.3898(5) 0.045(2) Uani 1 1 d . . .
C9A C 0.6060(6) 0.8922(5) 0.3534(4) 0.0414(19) Uani 1 1 d . . .
H9A H 0.626676 0.927203 0.311314 0.050 Uiso 1 1 calc R U .
C10A C 0.6687(5) 0.7980(6) 0.3780(4) 0.0346(17) Uani 1 1 d . . .
C11A C 0.6364(5) 0.7407(6) 0.4401(4) 0.0371(18) Uani 1 1 d . . .
C12A C 0.5408(6) 0.7874(6) 0.4747(5) 0.050(2) Uani 1 1 d . . .
H12A H 0.516600 0.752738 0.515593 0.060 Uiso 1 1 calc R U .
C13A C 0.4813(6) 0.8822(6) 0.4508(5) 0.051(2) Uani 1 1 d . . .
H13A H 0.419308 0.910602 0.475744 0.061 Uiso 1 1 calc R U .
C14A C 0.9147(5) 0.3903(6) 0.3201(4) 0.0326(17) Uani 1 1 d . . .
H14A H 0.946387 0.372426 0.274239 0.039 Uiso 1 1 calc R U .
C15A C 0.8333(7) 0.1418(6) 0.3600(5) 0.049(2) Uani 1 1 d . . .
C16A C 0.8814(6) 0.2160(6) 0.3289(4) 0.044(2) Uani 1 1 d . . .
H16A H 0.924050 0.202071 0.286741 0.053 Uiso 1 1 calc R U .
C17A C 0.8674(5) 0.3131(5) 0.3598(4) 0.0311(17) Uani 1 1 d . . .
C18A C 0.7989(5) 0.3366(6) 0.4240(4) 0.0344(18) Uani 1 1 d . . .
C19A C 0.7519(6) 0.2566(6) 0.4534(4) 0.042(2) Uani 1 1 d . . .
H19A H 0.708005 0.268250 0.495100 0.051 Uiso 1 1 calc R U .
C20A C 0.7688(6) 0.1602(6) 0.4219(5) 0.047(2) Uani 1 1 d . . .
H20A H 0.736714 0.108662 0.442670 0.056 Uiso 1 1 calc R U .
C21A C 1.0665(5) 0.6578(5) 0.4312(4) 0.0265(16) Uani 1 1 d . . .
C22A C 1.0193(5) 0.7608(5) 0.4464(4) 0.0317(17) Uani 1 1 d . . .
C23A C 1.0591(6) 0.8434(6) 0.4114(4) 0.043(2) Uani 1 1 d . . .
H23A H 1.028900 0.910645 0.423576 0.051 Uiso 1 1 calc R U .
C24A C 1.1404(6) 0.8279(6) 0.3604(5) 0.045(2) Uani 1 1 d . . .
C25A C 1.1850(6) 0.7264(6) 0.3457(4) 0.0372(18) Uani 1 1 d . . .
H25A H 1.239077 0.713603 0.310373 0.045 Uiso 1 1 calc R U .
C26A C 1.1521(5) 0.6431(6) 0.3815(4) 0.0335(17) Uani 1 1 d . . .
C27A C 0.9326(5) 0.7893(5) 0.5002(4) 0.0343(17) Uani 1 1 d . . .
H27A H 0.923175 0.855373 0.518064 0.041 Uiso 1 1 calc R U .
C28A C 0.7910(6) 0.7885(6) 0.5776(4) 0.0408(19) Uani 1 1 d . . .
H28A H 0.723415 0.807748 0.553028 0.049 Uiso 1 1 calc R U .
H28B H 0.811332 0.851316 0.591661 0.049 Uiso 1 1 calc R U .
C29A C 0.7793(6) 0.7220(6) 0.6479(4) 0.047(2) Uani 1 1 d . . .
H29A H 0.849064 0.692153 0.666689 0.056 Uiso 1 1 calc R U .
H29B H 0.742447 0.766420 0.685627 0.056 Uiso 1 1 calc R U .
C30A C 0.7212(6) 0.6354(6) 0.6379(4) 0.047(2) Uani 1 1 d . . .
H30A H 0.696276 0.613787 0.686296 0.056 Uiso 1 1 calc R U .
H30B H 0.660232 0.661027 0.606879 0.056 Uiso 1 1 calc R U .
C31A C 0.7903(5) 0.4591(6) 0.6389(4) 0.0346(18) Uani 1 1 d . . .
H31A H 0.750587 0.461538 0.682841 0.042 Uiso 1 1 calc R U .
C32A C 1.1777(8) 0.9183(7) 0.3222(6) 0.086(4) Uani 1 1 d . . .
H32A H 1.121068 0.977831 0.320948 0.128 Uiso 1 1 calc R U .
H32B H 1.200278 0.901718 0.272161 0.128 Uiso 1 1 calc R U .
H32C H 1.235559 0.932902 0.349384 0.128 Uiso 1 1 calc R U .
C1B C 0.4314(5) 0.3450(5) 0.1887(4) 0.0273(16) Uani 1 1 d . . .
C2B C 0.4648(5) 0.4365(5) 0.2012(4) 0.0276(16) Uani 1 1 d . . .
C3B C 0.5434(6) 0.4343(6) 0.2539(4) 0.0387(19) Uani 1 1 d . . .
H3B H 0.567039 0.494256 0.262584 0.046 Uiso 1 1 calc R U .
C4B C 0.5855(6) 0.3446(6) 0.2925(4) 0.045(2) Uani 1 1 d . . .
H4B H 0.636313 0.344543 0.328393 0.054 Uiso 1 1 calc R U .
C5B C 0.5541(5) 0.2545(6) 0.2794(4) 0.042(2) Uani 1 1 d . . .
H5B H 0.584555 0.193579 0.305387 0.050 Uiso 1 1 calc R U .
C6B C 0.4770(5) 0.2543(5) 0.2273(4) 0.0336(17) Uani 1 1 d . . .
H6B H 0.455690 0.193227 0.218300 0.040 Uiso 1 1 calc R U .
C7B C 0.2822(5) 0.2951(5) 0.1488(4) 0.0298(16) Uani 1 1 d . . .
H7B H 0.296286 0.248512 0.189611 0.036 Uiso 1 1 calc R U .
C8B C 0.0415(6) 0.2109(6) 0.0941(5) 0.050(2) Uani 1 1 d . . .
C9B C 0.1334(6) 0.2137(6) 0.1278(5) 0.046(2) Uani 1 1 d . . .
H9B H 0.160408 0.163547 0.164411 0.055 Uiso 1 1 calc R U .
C10B C 0.1882(5) 0.2929(5) 0.1073(4) 0.0300(16) Uani 1 1 d . . .
C11B C 0.1464(5) 0.3718(6) 0.0530(4) 0.0319(17) Uani 1 1 d . . .
C12B C 0.0486(6) 0.3641(6) 0.0205(5) 0.044(2) Uani 1 1 d . . .
H12B H 0.018902 0.413786 -0.015627 0.052 Uiso 1 1 calc R U .
C13B C -0.0020(6) 0.2878(6) 0.0401(5) 0.049(2) Uani 1 1 d . . .
H13B H -0.065717 0.285707 0.017996 0.059 Uiso 1 1 calc R U .
C14B C 0.4122(5) 0.6164(6) 0.1827(4) 0.0344(17) Uani 1 1 d . . .
H14B H 0.446342 0.619007 0.227494 0.041 Uiso 1 1 calc R U .
C15B C 0.3395(6) 0.8981(6) 0.1445(5) 0.042(2) Uani 1 1 d . . .
C16B C 0.3864(6) 0.8033(6) 0.1732(4) 0.0417(19) Uani 1 1 d . . .
H16B H 0.436466 0.797875 0.210328 0.050 Uiso 1 1 calc R U .
C17B C 0.3603(5) 0.7136(5) 0.1476(4) 0.0319(17) Uani 1 1 d . . .
C18B C 0.2823(5) 0.7213(5) 0.0916(4) 0.0298(16) Uani 1 1 d . . .
C19B C 0.2286(6) 0.8217(5) 0.0688(4) 0.0379(18) Uani 1 1 d . . .
H19B H 0.172797 0.829708 0.035841 0.046 Uiso 1 1 calc R U .
C20B C 0.2580(6) 0.9081(6) 0.0946(4) 0.044(2) Uani 1 1 d . . .
H20B H 0.222543 0.973505 0.078302 0.053 Uiso 1 1 calc R U .
C21B C 0.5736(5) 0.3077(5) 0.0484(3) 0.0220(15) Uani 1 1 d . . .
C22B C 0.5277(5) 0.2251(5) 0.0271(4) 0.0270(15) Uani 1 1 d . . .
C23B C 0.5692(5) 0.1241(5) 0.0523(4) 0.0362(18) Uani 1 1 d . . .
H23B H 0.539540 0.071311 0.035428 0.043 Uiso 1 1 calc R U .
C24B C 0.6526(6) 0.0987(5) 0.1013(4) 0.0390(19) Uani 1 1 d . . .
C25B C 0.6953(5) 0.1797(5) 0.1228(4) 0.0363(18) Uani 1 1 d . . .
H25B H 0.750079 0.165431 0.156819 0.044 Uiso 1 1 calc R U .
C26B C 0.6612(5) 0.2812(5) 0.0965(3) 0.0233(15) Uani 1 1 d . . .
C27B C 0.4413(5) 0.2388(5) -0.0262(4) 0.0298(16) Uani 1 1 d . . .
H27B H 0.433558 0.179710 -0.049605 0.036 Uiso 1 1 calc R U .
C28B C 0.2975(6) 0.3073(6) -0.1014(4) 0.0413(19) Uani 1 1 d . . .
H28C H 0.231222 0.304187 -0.076237 0.050 Uiso 1 1 calc R U .
H28D H 0.322771 0.241718 -0.124149 0.050 Uiso 1 1 calc R U .
C29B C 0.2781(6) 0.3915(6) -0.1618(4) 0.043(2) Uani 1 1 d . . .
H29C H 0.240354 0.368600 -0.201747 0.052 Uiso 1 1 calc R U .
H29D H 0.345704 0.400372 -0.182075 0.052 Uiso 1 1 calc R U .
C30B C 0.2169(6) 0.4959(5) -0.1392(4) 0.0398(19) Uani 1 1 d . . .
H30C H 0.189965 0.536836 -0.183641 0.048 Uiso 1 1 calc R U .
H30D H 0.157147 0.486380 -0.108275 0.048 Uiso 1 1 calc R U .
C31B C 0.2827(5) 0.6442(6) -0.1230(4) 0.0312(17) Uani 1 1 d . . .
H31B H 0.240566 0.666425 -0.164419 0.037 Uiso 1 1 calc R U .
C32B C 0.6951(7) -0.0108(6) 0.1290(5) 0.068(3) Uani 1 1 d . . .
H32D H 0.642075 -0.035532 0.158490 0.102 Uiso 1 1 calc R U .
H32E H 0.755994 -0.012985 0.159044 0.102 Uiso 1 1 calc R U .
H32F H 0.714347 -0.053562 0.087184 0.102 Uiso 1 1 calc R U .
Cl1A Cl 0.43939(19) 1.05247(17) 0.36012(14) 0.0701(7) Uani 1 1 d . . .
Cl2A Cl 0.8487(2) 0.02198(18) 0.31811(16) 0.0749(7) Uani 1 1 d . . .
Cl1B Cl -0.02118(19) 0.1083(2) 0.11759(18) 0.0883(9) Uani 1 1 d . . .
Cl2B Cl 0.3791(2) 1.00812(18) 0.17209(18) 0.0848(9) Uani 1 1 d . . .
N1A N 0.8368(4) 0.6815(4) 0.3509(3) 0.0278(13) Uani 1 1 d . . .
N2A N 0.9173(4) 0.4808(4) 0.3416(3) 0.0291(13) Uani 1 1 d . . .
N3A N 0.8695(4) 0.7351(4) 0.5252(3) 0.0336(14) Uani 1 1 d . . .
N4A N 0.7883(4) 0.5451(5) 0.6033(3) 0.0352(15) Uani 1 1 d . . .
N1B N 0.3490(4) 0.3544(4) 0.1358(3) 0.0272(13) Uani 1 1 d . . .
N2B N 0.4154(4) 0.5251(4) 0.1572(3) 0.0289(13) Uani 1 1 d . . .
N3B N 0.3750(4) 0.3218(4) -0.0449(3) 0.0300(14) Uani 1 1 d . . .
N4B N 0.2823(4) 0.5522(4) -0.0980(3) 0.0288(13) Uani 1 1 d . . .
O1A O 0.6903(3) 0.6528(4) 0.4641(3) 0.0386(13) Uani 1 1 d . . .
O2A O 0.7782(3) 0.4264(4) 0.4519(3) 0.0350(12) Uani 1 1 d . . .
O3A O 1.0307(3) 0.5789(3) 0.4632(2) 0.0284(11) Uani 1 1 d . . .
O1B O 0.1920(3) 0.4471(3) 0.0335(3) 0.0332(12) Uani 1 1 d . . .
O2B O 0.2582(3) 0.6408(3) 0.0624(2) 0.0288(11) Uani 1 1 d . . .
O3B O 0.5354(3) 0.4039(3) 0.0246(2) 0.0222(10) Uani 1 1 d . . .
Tb1A Tb 0.85491(2) 0.56015(3) 0.46855(2) 0.02639(10) Uani 1 1 d . . .
Tb1B Tb 0.35348(2) 0.48646(2) 0.02969(2) 0.02238(10) Uani 1 1 d . . .
C33 C 0.471(2) 0.4791(16) 0.4631(9) 0.120(9) Uiso 0.5 1 d D U P
H33A H 0.417136 0.440017 0.459957 0.144 Uiso 0.5 1 d R U P
H33B H 0.537836 0.435957 0.450627 0.144 Uiso 0.5 1 d R U P
C34 C 0.4829(16) 0.5101(14) 0.5404(8) 0.067(6) Uiso 0.5 1 d D U P
H34A H 0.412533 0.533807 0.559005 0.080 Uiso 0.5 1 d R U P
H34B H 0.518823 0.566677 0.539265 0.080 Uiso 0.5 1 d R U P
Cl3 Cl 0.4500(3) 0.5925(3) 0.40042(19) 0.1048(10) Uiso 1 1 d D U .

loop_
_atom_site_aniso_label
_atom_site_aniso_U_11
_atom_site_aniso_U_22
_atom_site_aniso_U_33
_atom_site_aniso_U_23
_atom_site_aniso_U_13
_atom_site_aniso_U_12
C1A 0.030(4) 0.037(4) 0.015(4) 0.002(3) 0.000(3) -0.006(3)
C2A 0.028(4) 0.045(5) 0.018(4) -0.004(3) -0.004(3) -0.007(3)
C3A 0.036(4) 0.045(5) 0.032(4) -0.011(4) 0.006(3) -0.007(4)
C4A 0.039(5) 0.072(6) 0.029(5) -0.004(4) 0.016(4) -0.010(4)
C5A 0.054(5) 0.056(6) 0.029(5) 0.004(4) 0.013(4) -0.019(4)
C6A 0.041(4) 0.040(5) 0.030(4) -0.003(3) 0.006(3) -0.004(4)
C7A 0.038(4) 0.037(5) 0.033(4) 0.001(3) 0.006(3) -0.006(4)
C8A 0.038(5) 0.041(5) 0.048(5) 0.006(4) 0.004(4) 0.006(4)
C9A 0.041(5) 0.033(4) 0.046(5) 0.005(4) 0.007(4) -0.001(4)
C10A 0.031(4) 0.037(4) 0.032(4) -0.002(3) 0.002(3) 0.002(3)
C11A 0.025(4) 0.043(5) 0.041(5) 0.002(4) -0.002(3) -0.004(3)
C12A 0.027(4) 0.055(5) 0.062(6) 0.014(4) 0.014(4) 0.004(4)
C13A 0.031(4) 0.053(6) 0.060(6) 0.006(4) 0.011(4) 0.008(4)
C14A 0.025(4) 0.043(5) 0.027(4) -0.004(3) 0.002(3) 0.000(3)
C15A 0.053(5) 0.037(5) 0.059(6) 0.000(4) -0.010(5) -0.012(4)
C16A 0.040(5) 0.048(5) 0.041(5) -0.003(4) -0.004(4) -0.001(4)
C17A 0.029(4) 0.035(4) 0.029(4) 0.001(3) -0.005(3) -0.007(3)
C18A 0.028(4) 0.048(5) 0.028(4) 0.008(4) -0.017(3) -0.011(4)
C19A 0.037(4) 0.054(5) 0.038(5) 0.006(4) -0.005(4) -0.016(4)
C20A 0.053(5) 0.047(5) 0.045(5) 0.012(4) -0.009(4) -0.024(4)
C21A 0.023(4) 0.032(4) 0.025(4) -0.002(3) 0.000(3) -0.007(3)
C22A 0.030(4) 0.037(4) 0.027(4) -0.001(3) -0.001(3) -0.005(3)
C23A 0.047(5) 0.032(4) 0.050(5) 0.009(4) -0.007(4) -0.010(4)
C24A 0.046(5) 0.039(5) 0.050(5) 0.006(4) 0.012(4) -0.015(4)
C25A 0.036(4) 0.043(5) 0.034(4) 0.008(4) 0.008(3) -0.014(4)
C26A 0.027(4) 0.050(5) 0.022(4) -0.008(3) -0.004(3) -0.002(3)
C27A 0.041(4) 0.027(4) 0.033(4) -0.007(3) 0.001(4) -0.002(3)
C28A 0.040(4) 0.036(5) 0.042(5) -0.010(4) 0.009(4) 0.004(4)
C29A 0.053(5) 0.055(5) 0.026(4) -0.013(4) 0.014(4) 0.005(4)
C30A 0.051(5) 0.047(5) 0.035(5) -0.003(4) 0.022(4) 0.006(4)
C31A 0.024(4) 0.050(5) 0.027(4) 0.003(4) 0.012(3) -0.005(3)
C32A 0.090(8) 0.055(6) 0.113(9) 0.010(6) 0.044(7) -0.025(6)
C1B 0.027(4) 0.034(4) 0.020(4) 0.004(3) -0.005(3) -0.003(3)
C2B 0.028(4) 0.038(4) 0.018(4) -0.003(3) 0.003(3) -0.009(3)
C3B 0.042(5) 0.051(5) 0.026(4) -0.005(4) 0.000(3) -0.017(4)
C4B 0.038(5) 0.065(6) 0.032(5) 0.013(4) -0.006(4) -0.013(4)
C5B 0.033(4) 0.049(5) 0.040(5) 0.014(4) -0.003(4) -0.003(4)
C6B 0.031(4) 0.032(4) 0.038(4) 0.007(3) 0.001(3) -0.009(3)
C7B 0.041(4) 0.031(4) 0.018(4) 0.001(3) 0.002(3) -0.007(3)
C8B 0.031(4) 0.045(5) 0.079(7) -0.005(5) 0.002(4) -0.018(4)
C9B 0.043(5) 0.041(5) 0.056(6) 0.002(4) 0.003(4) -0.016(4)
C10B 0.026(4) 0.031(4) 0.036(4) -0.004(3) 0.005(3) -0.012(3)
C11B 0.024(4) 0.037(4) 0.036(4) -0.006(3) 0.002(3) -0.011(3)
C12B 0.037(4) 0.036(5) 0.060(6) 0.003(4) -0.015(4) -0.013(4)
C13B 0.025(4) 0.045(5) 0.080(7) -0.010(5) -0.011(4) -0.012(4)
C14B 0.037(4) 0.047(5) 0.021(4) -0.010(3) 0.002(3) -0.012(4)
C15B 0.046(5) 0.034(5) 0.048(5) -0.020(4) 0.007(4) -0.013(4)
C16B 0.050(5) 0.044(5) 0.035(5) -0.018(4) 0.000(4) -0.013(4)
C17B 0.033(4) 0.030(4) 0.034(4) -0.009(3) 0.005(3) -0.008(3)
C18B 0.024(4) 0.033(4) 0.033(4) -0.009(3) 0.010(3) -0.007(3)
C19B 0.036(4) 0.035(4) 0.043(5) -0.006(4) 0.005(4) -0.006(3)
C20B 0.055(5) 0.024(4) 0.052(5) -0.006(4) 0.012(4) -0.005(4)
C21B 0.023(3) 0.027(4) 0.017(3) -0.003(3) 0.004(3) -0.008(3)
C22B 0.028(4) 0.025(4) 0.028(4) -0.003(3) 0.002(3) -0.004(3)
C23B 0.040(4) 0.022(4) 0.048(5) 0.000(3) -0.002(4) -0.009(3)
C24B 0.042(5) 0.025(4) 0.049(5) 0.002(4) -0.007(4) -0.005(4)
C25B 0.036(4) 0.036(4) 0.035(4) 0.007(4) -0.010(3) -0.004(3)
C26B 0.020(3) 0.028(4) 0.022(4) 0.000(3) 0.000(3) -0.005(3)
C27B 0.039(4) 0.024(4) 0.030(4) -0.006(3) -0.003(3) -0.013(3)
C28B 0.043(5) 0.037(5) 0.046(5) -0.008(4) -0.015(4) -0.010(4)
C29B 0.059(5) 0.041(5) 0.037(5) -0.002(4) -0.024(4) -0.024(4)
C30B 0.039(4) 0.038(5) 0.045(5) 0.006(4) -0.026(4) -0.013(4)
C31B 0.021(4) 0.047(5) 0.022(4) 0.003(3) -0.006(3) 0.002(3)
C32B 0.086(7) 0.032(5) 0.084(7) 0.012(5) -0.041(6) -0.009(5)
Cl1A 0.0723(16) 0.0472(14) 0.0724(17) 0.0124(12) 0.0145(13) 0.0254(11)
Cl2A 0.0923(19) 0.0421(14) 0.093(2) -0.0123(13) -0.0065(15) -0.0178(13)
Cl1B 0.0598(16) 0.0739(18) 0.143(3) 0.0197(18) -0.0077(16) -0.0470(14)
Cl2B 0.0916(19) 0.0401(14) 0.131(3) -0.0242(15) -0.0177(18) -0.0257(14)
N1A 0.028(3) 0.036(4) 0.021(3) -0.001(3) 0.006(3) -0.011(3)
N2A 0.024(3) 0.035(4) 0.026(3) 0.003(3) 0.001(2) -0.003(3)
N3A 0.036(3) 0.034(4) 0.028(3) -0.007(3) 0.007(3) -0.002(3)
N4A 0.029(3) 0.043(4) 0.030(4) 0.003(3) 0.003(3) -0.001(3)
N1B 0.027(3) 0.029(3) 0.026(3) 0.002(3) 0.008(3) -0.009(3)
N2B 0.024(3) 0.035(3) 0.027(3) 0.001(3) -0.001(2) -0.004(3)
N3B 0.029(3) 0.033(4) 0.029(3) -0.005(3) -0.004(3) -0.009(3)
N4B 0.037(3) 0.029(3) 0.021(3) 0.000(3) -0.011(3) -0.007(3)
O1A 0.026(3) 0.040(3) 0.043(3) 0.010(2) 0.006(2) 0.008(2)
O2A 0.033(3) 0.043(3) 0.029(3) -0.002(2) 0.004(2) -0.008(2)
O3A 0.028(3) 0.032(3) 0.025(3) 0.003(2) 0.003(2) -0.006(2)
O1B 0.029(3) 0.033(3) 0.038(3) 0.000(2) -0.001(2) -0.009(2)
O2B 0.028(3) 0.026(3) 0.034(3) -0.007(2) 0.002(2) -0.009(2)
O3B 0.023(2) 0.019(2) 0.024(3) -0.0011(19) 0.0006(19) -0.0041(19)
Tb1A 0.02228(19) 0.0330(2) 0.0215(2) -0.00018(16) 0.00262(15) -0.00088(15)
Tb1B 0.02210(18) 0.0256(2) 0.02031(19) -0.00248(14) -0.00115(14) -0.00657(14)

loop_
_atom_type_symbol
_atom_type_description
_atom_type_scat_dispersion_real
_atom_type_scat_dispersion_imag
_atom_type_scat_source
C C 0.0033 0.0016 'International Tables Vol C Tables 4.2.6.8 and 6.1.1.4'
H H 0.0000 0.0000 'International Tables Vol C Tables 4.2.6.8 and 6.1.1.4'
N N 0.0061 0.0033 'International Tables Vol C Tables 4.2.6.8 and 6.1.1.4'
O O 0.0106 0.0060 'International Tables Vol C Tables 4.2.6.8 and 6.1.1.4'
Cl Cl 0.1484 0.1585 'International Tables Vol C Tables 4.2.6.8 and 6.1.1.4'
Tb Tb -0.1723 4.1537 'International Tables Vol C Tables 4.2.6.8 and 6.1.1.4'

loop_
_geom_angle_atom_site_label_1
_geom_angle_atom_site_label_2
_geom_angle_atom_site_label_3
_geom_angle
_geom_angle_site_symmetry_1
_geom_angle_site_symmetry_3
C6A C1A C2A 119.0(6) . .
C6A C1A N1A 124.0(6) . .
C2A C1A N1A 117.0(6) . .
C3A C2A C1A 119.6(7) . .
C3A C2A N2A 125.4(7) . .
C1A C2A N2A 115.0(6) . .
C2A C3A C4A 120.4(7) . .
C2A C3A H3A 119.8 . .
C4A C3A H3A 119.8 . .
C5A C4A C3A 119.9(7) . .
C5A C4A H4A 120.1 . .
C3A C4A H4A 120.1 . .
C6A C5A C4A 120.4(7) . .
C6A C5A H5A 119.8 . .
C4A C5A H5A 119.8 . .
C5A C6A C1A 120.7(7) . .
C5A C6A H6A 119.6 . .
C1A C6A H6A 119.6 . .
N1A C7A C10A 126.6(7) . .
N1A C7A H7A 116.7 . .
C10A C7A H7A 116.7 . .
C9A C8A C13A 120.6(7) . .
C9A C8A Cl1A 120.9(6) . .
C13A C8A Cl1A 118.5(6) . .
C8A C9A C10A 121.2(7) . .
C8A C9A H9A 119.4 . .
C10A C9A H9A 119.4 . .
C9A C10A C11A 120.5(7) . .
C9A C10A C7A 116.7(7) . .
C11A C10A C7A 122.7(6) . .
O1A C11A C12A 121.8(7) . .
O1A C11A C10A 122.9(6) . .
C12A C11A C10A 115.3(7) . .
C13A C12A C11A 123.3(8) . .
C13A C12A H12A 118.3 . .
C11A C12A H12A 118.3 . .
C8A C13A C12A 119.0(7) . .
C8A C13A H13A 120.5 . .
C12A C13A H13A 120.5 . .
N2A C14A C17A 126.7(7) . .
N2A C14A H14A 116.6 . .
C17A C14A H14A 116.6 . .
C16A C15A C20A 121.2(8) . .
C16A C15A Cl2A 119.7(7) . .
C20A C15A Cl2A 119.1(6) . .
C15A C16A C17A 120.6(8) . .
C15A C16A H16A 119.7 . .
C17A C16A H16A 119.7 . .
C16A C17A C18A 120.2(7) . .
C16A C17A C14A 117.1(7) . .
C18A C17A C14A 122.3(6) . .
O2A C18A C19A 121.0(7) . .
O2A C18A C17A 122.8(6) . .
C19A C18A C17A 116.2(7) . .
C20A C19A C18A 122.2(8) . .
C20A C19A H19A 118.9 . .
C18A C19A H19A 118.9 . .
C15A C20A C19A 119.6(7) . .
C15A C20A H20A 120.2 . .
C19A C20A H20A 120.2 . .
O3A C21A C26A 122.0(6) . .
O3A C21A C22A 121.2(6) . .
C26A C21A C22A 116.9(6) . .
C21A C22A C23A 119.9(7) . .
C21A C22A C27A 123.7(6) . .
C23A C22A C27A 116.3(6) . .
C24A C23A C22A 122.4(7) . .
C24A C23A H23A 118.8 . .
C22A C23A H23A 118.8 . .
C23A C24A C25A 116.8(7) . .
C23A C24A C32A 120.7(7) . .
C25A C24A C32A 122.5(7) . .
C24A C25A C26A 122.6(7) . .
C24A C25A H25A 118.7 . .
C26A C25A H25A 118.7 . .
C25A C26A C21A 121.2(7) . .
C25A C26A C31A 115.6(6) . 2_766
C21A C26A C31A 123.1(7) . 2_766
N3A C27A C22A 127.8(7) . .
N3A C27A H27A 116.1 . .
C22A C27A H27A 116.1 . .
N3A C28A C29A 112.4(6) . .
N3A C28A H28A 109.1 . .
C29A C28A H28A 109.1 . .
N3A C28A H28B 109.1 . .
C29A C28A H28B 109.1 . .
H28A C28A H28B 107.8 . .
C30A C29A C28A 115.4(7) . .
C30A C29A H29A 108.4 . .
C28A C29A H29A 108.4 . .
C30A C29A H29B 108.4 . .
C28A C29A H29B 108.4 . .
H29A C29A H29B 107.5 . .
N4A C30A C29A 112.5(6) . .
N4A C30A H30A 109.1 . .
C29A C30A H30A 109.1 . .
N4A C30A H30B 109.1 . .
C29A C30A H30B 109.1 . .
H30A C30A H30B 107.8 . .
N4A C31A C26A 127.4(6) . 2_766
N4A C31A H31A 116.3 . .
C26A C31A H31A 116.3 2_766 .
C24A C32A H32A 109.5 . .
C24A C32A H32B 109.5 . .
H32A C32A H32B 109.5 . .
C24A C32A H32C 109.5 . .
H32A C32A H32C 109.5 . .
H32B C32A H32C 109.5 . .
C6B C1B C2B 120.0(6) . .
C6B C1B N1B 124.7(6) . .
C2B C1B N1B 115.3(6) . .
C1B C2B C3B 118.7(6) . .
C1B C2B N2B 115.8(6) . .
C3B C2B N2B 125.5(6) . .
C4B C3B C2B 120.3(7) . .
C4B C3B H3B 119.8 . .
C2B C3B H3B 119.8 . .
C3B C4B C5B 121.0(7) . .
C3B C4B H4B 119.5 . .
C5B C4B H4B 119.5 . .
C4B C5B C6B 119.9(7) . .
C4B C5B H5B 120.0 . .
C6B C5B H5B 120.0 . .
C1B C6B C5B 120.1(7) . .
C1B C6B H6B 120.0 . .
C5B C6B H6B 120.0 . .
N1B C7B C10B 127.7(6) . .
N1B C7B H7B 116.2 . .
C10B C7B H7B 116.2 . .
C9B C8B C13B 120.8(7) . .
C9B C8B Cl1B 118.8(7) . .
C13B C8B Cl1B 120.4(6) . .
C8B C9B C10B 120.0(7) . .
C8B C9B H9B 120.0 . .
C10B C9B H9B 120.0 . .
C9B C10B C11B 120.6(6) . .
C9B C10B C7B 117.1(6) . .
C11B C10B C7B 122.0(6) . .
O1B C11B C10B 123.2(6) . .
O1B C11B C12B 120.8(6) . .
C10B C11B C12B 116.1(6) . .
C13B C12B C11B 122.5(7) . .
C13B C12B H12B 118.7 . .
C11B C12B H12B 118.7 . .
C12B C13B C8B 120.0(7) . .
C12B C13B H13B 120.0 . .
C8B C13B H13B 120.0 . .
N2B C14B C17B 125.7(6) . .
N2B C14B H14B 117.1 . .
C17B C14B H14B 117.1 . .
C16B C15B C20B 120.2(7) . .
C16B C15B Cl2B 120.4(6) . .
C20B C15B Cl2B 119.4(6) . .
C15B C16B C17B 120.9(7) . .
C15B C16B H16B 119.5 . .
C17B C16B H16B 119.5 . .
C16B C17B C18B 119.9(7) . .
C16B C17B C14B 117.0(7) . .
C18B C17B C14B 123.0(6) . .
O2B C18B C19B 119.9(6) . .
O2B C18B C17B 123.0(6) . .
C19B C18B C17B 117.0(6) . .
C20B C19B C18B 120.9(7) . .
C20B C19B H19B 119.5 . .
C18B C19B H19B 119.5 . .
C15B C20B C19B 120.5(7) . .
C15B C20B H20B 119.7 . .
C19B C20B H20B 119.7 . .
O3B C21B C26B 122.3(6) . .
O3B C21B C22B 121.3(6) . .
C26B C21B C22B 116.4(6) . .
C23B C22B C21B 120.6(6) . .
C23B C22B C27B 116.3(6) . .
C21B C22B C27B 123.0(6) . .
C24B C23B C22B 122.9(7) . .
C24B C23B H23B 118.5 . .
C22B C23B H23B 118.5 . .
C25B C24B C23B 116.0(7) . .
C25B C24B C32B 121.8(7) . .
C23B C24B C32B 122.2(7) . .
C24B C25B C26B 123.8(7) . .
C24B C25B H25B 118.1 . .
C26B C25B H25B 118.1 . .
C25B C26B C21B 120.1(6) . .
C25B C26B C31B 116.4(6) . 2_665
C21B C26B C31B 123.4(6) . 2_665
N3B C27B C22B 128.4(6) . .
N3B C27B H27B 115.8 . .
C22B C27B H27B 115.8 . .
N3B C28B C29B 113.7(6) . .
N3B C28B H28C 108.8 . .
C29B C28B H28C 108.8 . .
N3B C28B H28D 108.8 . .
C29B C28B H28D 108.8 . .
H28C C28B H28D 107.7 . .
C28B C29B C30B 116.4(7) . .
C28B C29B H29C 108.2 . .
C30B C29B H29C 108.2 . .
C28B C29B H29D 108.2 . .
C30B C29B H29D 108.2 . .
H29C C29B H29D 107.3 . .
N4B C30B C29B 112.1(6) . .
N4B C30B H30C 109.2 . .
C29B C30B H30C 109.2 . .
N4B C30B H30D 109.2 . .
C29B C30B H30D 109.2 . .
H30C C30B H30D 107.9 . .
N4B C31B C26B 129.6(6) . 2_665
N4B C31B H31B 115.2 . .
C26B C31B H31B 115.2 2_665 .
C24B C32B H32D 109.5 . .
C24B C32B H32E 109.5 . .
H32D C32B H32E 109.5 . .
C24B C32B H32F 109.5 . .
H32D C32B H32F 109.5 . .
H32E C32B H32F 109.5 . .
C7A N1A C1A 116.8(6) . .
C7A N1A Tb1A 128.8(5) . .
C1A N1A Tb1A 114.3(4) . .
C14A N2A C2A 117.2(6) . .
C14A N2A Tb1A 128.2(5) . .
C2A N2A Tb1A 114.5(4) . .
C27A N3A C28A 113.5(6) . .
C27A N3A Tb1A 122.9(5) . .
C28A N3A Tb1A 122.5(4) . .
C31A N4A C30A 114.6(6) . .
C31A N4A Tb1A 123.5(5) . .
C30A N4A Tb1A 120.3(4) . .
C7B N1B C1B 116.0(6) . .
C7B N1B Tb1B 129.0(4) . .
C1B N1B Tb1B 114.9(4) . .
C14B N2B C2B 118.4(6) . .
C14B N2B Tb1B 126.6(5) . .
C2B N2B Tb1B 114.8(4) . .
C27B N3B C28B 113.9(6) . .
C27B N3B Tb1B 122.0(4) . .
C28B N3B Tb1B 122.7(4) . .
C31B N4B C30B 115.6(5) . .
C31B N4B Tb1B 121.8(4) . .
C30B N4B Tb1B 121.1(4) . .
C11A O1A Tb1A 141.7(5) . .
C18A O2A Tb1A 139.9(4) . .
C21A O3A Tb1A 126.4(4) . .
C21A O3A Tb1A 121.7(4) . 2_766
Tb1A O3A Tb1A 111.77(17) . 2_766
C11B O1B Tb1B 140.4(4) . .
C18B O2B Tb1B 133.6(4) . .
C21B O3B Tb1B 124.6(4) . .
C21B O3B Tb1B 122.0(4) . 2_665
Tb1B O3B Tb1B 113.36(16) . 2_665
O1A Tb1A O2A 84.17(17) . .
O1A Tb1A O3A 141.46(16) . .
O2A Tb1A O3A 132.94(16) . .
O1A Tb1A O3A 143.25(15) . 2_766
O2A Tb1A O3A 77.80(15) . 2_766
O3A Tb1A O3A 68.23(17) . 2_766
O1A Tb1A N4A 76.74(17) . .
O2A Tb1A N4A 83.98(18) . .
O3A Tb1A N4A 111.95(16) . .
O3A Tb1A N4A 69.78(16) 2_766 .
O1A Tb1A N1A 71.33(17) . .
O2A Tb1A N1A 110.59(16) . .
O3A Tb1A N1A 83.55(15) . .
O3A Tb1A N1A 145.17(16) 2_766 .
N4A Tb1A N1A 142.88(18) . .
O1A Tb1A N2A 112.28(17) . .
O2A Tb1A N2A 70.84(17) . .
O3A Tb1A N2A 78.45(16) . .
O3A Tb1A N2A 91.71(16) 2_766 .
N4A Tb1A N2A 151.63(18) . .
N1A Tb1A N2A 61.93(17) . .
O1A Tb1A N3A 76.25(18) . .
O2A Tb1A N3A 154.42(17) . .
O3A Tb1A N3A 70.37(16) . .
O3A Tb1A N3A 108.66(16) 2_766 .
N4A Tb1A N3A 75.70(19) . .
N1A Tb1A N3A 78.71(17) . .
N2A Tb1A N3A 131.96(18) . .
O1A Tb1A Tb1A 163.01(13) . 2_766
O2A Tb1A Tb1A 106.01(12) . 2_766
O3A Tb1A Tb1A 34.68(10) . 2_766
O3A Tb1A Tb1A 33.55(10) 2_766 2_766
N4A Tb1A Tb1A 90.61(12) . 2_766
N1A Tb1A Tb1A 115.85(12) . 2_766
N2A Tb1A Tb1A 84.21(11) . 2_766
N3A Tb1A Tb1A 89.78(12) . 2_766
O2B Tb1B O1B 81.26(16) . .
O2B Tb1B O3B 136.91(14) . .
O1B Tb1B O3B 140.32(15) . .
O2B Tb1B O3B 81.10(14) . 2_665
O1B Tb1B O3B 146.77(15) . 2_665
O3B Tb1B O3B 66.64(16) . 2_665
O2B Tb1B N1B 109.19(17) . .
O1B Tb1B N1B 71.75(16) . .
O3B Tb1B N1B 82.75(15) . .
O3B Tb1B N1B 141.05(15) 2_665 .
O2B Tb1B N4B 81.84(17) . .
O1B Tb1B N4B 77.82(17) . .
O3B Tb1B N4B 112.18(16) . .
O3B Tb1B N4B 71.96(16) 2_665 .
N1B Tb1B N4B 145.20(17) . .
O2B Tb1B N2B 71.78(16) . .
O1B Tb1B N2B 113.08(17) . .
O3B Tb1B N2B 78.80(15) . .
O3B Tb1B N2B 87.56(15) 2_665 .
N1B Tb1B N2B 62.35(17) . .
N4B Tb1B N2B 148.87(18) . .
O2B Tb1B N3B 150.71(16) . .
O1B Tb1B N3B 75.47(17) . .
O3B Tb1B N3B 70.52(15) . .
O3B Tb1B N3B 109.45(16) 2_665 .
N1B Tb1B N3B 80.22(17) . .
N4B Tb1B N3B 76.11(17) . .
N2B Tb1B N3B 134.06(17) . .
O2B Tb1B Tb1B 110.00(10) . 2_665
O1B Tb1B Tb1B 163.99(12) . 2_665
O3B Tb1B Tb1B 33.49(9) . 2_665
O3B Tb1B Tb1B 33.16(10) 2_665 2_665
N1B Tb1B Tb1B 113.09(12) . 2_665
N4B Tb1B Tb1B 92.22(12) . 2_665
N2B Tb1B Tb1B 81.88(12) . 2_665
N3B Tb1B Tb1B 90.08(12) . 2_665
C34 C33 C34 82(3) 2_666 .
C34 C33 C33 60(2) 2_666 2_666
C34 C33 C33 21.9(12) . 2_666
C34 C33 Cl3 76.5(16) 2_666 .
C34 C33 Cl3 109.4(13) . .
C33 C33 Cl3 101.6(17) 2_666 .
C34 C33 H33A 158.3 2_666 .
C34 C33 H33A 111.8 . .
C33 C33 H33A 132.4 2_666 .
Cl3 C33 H33A 112.6 . .
C34 C33 H33B 49.8 2_666 .
C34 C33 H33B 105.5 . .
C33 C33 H33B 89.4 2_666 .
Cl3 C33 H33B 108.4 . .
H33A C33 H33B 108.8 . .
C34 C33 H34B 102(5) 2_666 2_666
C34 C33 H34B 112(2) . 2_666
C33 C33 H34B 114(2) 2_666 2_666
Cl3 C33 H34B 137(3) . 2_666
H33A C33 H34B 57.9 . 2_666
H33B C33 H34B 52.4 . 2_666
C33 C34 C33 98(3) 2_666 .
C33 C34 C34 74(3) 2_666 2_666
C33 C34 C34 24.5(13) . 2_666
C33 C34 Cl3 83.0(16) 2_666 2_666
C33 C34 Cl3 113.1(12) . 2_666
C34 C34 Cl3 109.3(16) 2_666 2_666
C33 C34 H34A 144.5 2_666 .
C33 C34 H34A 105.8 . .
C34 C34 H34A 127.3 2_666 .
Cl3 C34 H34A 109.7 2_666 .
C33 C34 H34B 37.5 2_666 .
C33 C34 H34B 109.5 . .
C34 C34 H34B 89.6 2_666 .
Cl3 C34 H34B 110.0 2_666 .
H34A C34 H34B 108.6 . .
C33 C34 H33B 88(4) 2_666 2_666
C33 C34 H33B 119(2) . 2_666
C34 C34 H33B 117(2) 2_666 2_666
Cl3 C34 H33B 128(2) 2_666 2_666
H34A C34 H33B 57.4 . 2_666
H34B C34 H33B 51.3 . 2_666
C34 Cl3 C33 20.5(11) 2_666 .

loop_
_geom_bond_atom_site_label_1
_geom_bond_atom_site_label_2
_geom_bond_distance
_geom_bond_site_symmetry_2
C1A C6A 1.390(9) .
C1A C2A 1.406(9) .
C1A N1A 1.429(8) .
C2A C3A 1.379(9) .
C2A N2A 1.436(8) .
C3A C4A 1.389(10) .
C3A H3A 0.9300 .
C4A C5A 1.374(11) .
C4A H4A 0.9300 .
C5A C6A 1.372(10) .
C5A H5A 0.9300 .
C6A H6A 0.9300 .
C7A N1A 1.293(8) .
C7A C10A 1.449(9) .
C7A H7A 0.9300 .
C8A C9A 1.358(10) .
C8A C13A 1.375(10) .
C8A Cl1A 1.742(7) .
C9A C10A 1.399(9) .
C9A H9A 0.9300 .
C10A C11A 1.422(10) .
C11A O1A 1.287(8) .
C11A C12A 1.412(10) .
C12A C13A 1.384(10) .
C12A H12A 0.9300 .
C13A H13A 0.9300 .
C14A N2A 1.285(8) .
C14A C17A 1.450(9) .
C14A H14A 0.9300 .
C15A C16A 1.360(10) .
C15A C20A 1.377(11) .
C15A Cl2A 1.762(8) .
C16A C17A 1.402(10) .
C16A H16A 0.9300 .
C17A C18A 1.445(10) .
C18A O2A 1.288(8) .
C18A C19A 1.405(10) .
C19A C20A 1.395(11) .
C19A H19A 0.9300 .
C20A H20A 0.9300 .
C21A O3A 1.330(7) .
C21A C26A 1.397(9) .
C21A C22A 1.413(9) .
C22A C23A 1.417(9) .
C22A C27A 1.468(9) .
C23A C24A 1.372(10) .
C23A H23A 0.9300 .
C24A C25A 1.384(10) .
C24A C32A 1.512(10) .
C25A C26A 1.389(9) .
C25A H25A 0.9300 .
C26A C31A 1.465(10) 2_766
C27A N3A 1.258(8) .
C27A H27A 0.9300 .
C28A N3A 1.466(8) .
C28A C29A 1.525(10) .
C28A H28A 0.9700 .
C28A H28B 0.9700 .
C29A C30A 1.516(10) .
C29A H29A 0.9700 .
C29A H29B 0.9700 .
C30A N4A 1.482(9) .
C30A H30A 0.9700 .
C30A H30B 0.9700 .
C31A N4A 1.274(8) .
C31A H31A 0.9300 .
C32A H32A 0.9600 .
C32A H32B 0.9600 .
C32A H32C 0.9600 .
C1B C6B 1.384(9) .
C1B C2B 1.398(9) .
C1B N1B 1.426(8) .
C2B C3B 1.399(9) .
C2B N2B 1.427(8) .
C3B C4B 1.362(10) .
C3B H3B 0.9300 .
C4B C5B 1.372(10) .
C4B H4B 0.9300 .
C5B C6B 1.382(9) .
C5B H5B 0.9300 .
C6B H6B 0.9300 .
C7B N1B 1.294(8) .
C7B C10B 1.448(9) .
C7B H7B 0.9300 .
C8B C9B 1.356(10) .
C8B C13B 1.408(11) .
C8B Cl1B 1.753(8) .
C9B C10B 1.415(9) .
C9B H9B 0.9300 .
C10B C11B 1.422(9) .
C11B O1B 1.293(8) .
C11B C12B 1.433(9) .
C12B C13B 1.344(10) .
C12B H12B 0.9300 .
C13B H13B 0.9300 .
C14B N2B 1.306(8) .
C14B C17B 1.446(10) .
C14B H14B 0.9300 .
C15B C16B 1.359(10) .
C15B C20B 1.380(10) .
C15B Cl2B 1.740(7) .
C16B C17B 1.401(9) .
C16B H16B 0.9300 .
C17B C18B 1.426(9) .
C18B O2B 1.307(8) .
C18B C19B 1.413(9) .
C19B C20B 1.382(10) .
C19B H19B 0.9300 .
C20B H20B 0.9300 .
C21B O3B 1.322(7) .
C21B C26B 1.417(8) .
C21B C22B 1.420(9) .
C22B C23B 1.392(9) .
C22B C27B 1.466(9) .
C23B C24B 1.385(9) .
C23B H23B 0.9300 .
C24B C25B 1.378(9) .
C24B C32B 1.505(10) .
C25B C26B 1.389(9) .
C25B H25B 0.9300 .
C26B C31B 1.446(9) 2_665
C27B N3B 1.282(8) .
C27B H27B 0.9300 .
C28B N3B 1.488(8) .
C28B C29B 1.504(10) .
C28B H28C 0.9700 .
C28B H28D 0.9700 .
C29B C30B 1.515(10) .
C29B H29C 0.9700 .
C29B H29D 0.9700 .
C30B N4B 1.472(8) .
C30B H30C 0.9700 .
C30B H30D 0.9700 .
C31B N4B 1.280(8) .
C31B H31B 0.9300 .
C32B H32D 0.9600 .
C32B H32E 0.9600 .
C32B H32F 0.9600 .
N1A Tb1A 2.574(5) .
N2A Tb1A 2.597(6) .
N3A Tb1A 2.618(6) .
N4A Tb1A 2.562(6) .
N1B Tb1B 2.530(5) .
N2B Tb1B 2.548(5) .
N3B Tb1B 2.577(5) .
N4B Tb1B 2.532(5) .
O1A Tb1A 2.233(4) .
O2A Tb1A 2.239(5) .
O3A Tb1A 2.344(4) .
O3A Tb1A 2.413(4) 2_766
O1B Tb1B 2.260(4) .
O2B Tb1B 2.257(4) .
O3B Tb1B 2.389(4) .
O3B Tb1B 2.410(4) 2_665
Tb1A Tb1A 3.9382(7) 2_766
Tb1B Tb1B 4.0094(7) 2_665
C33 C34 0.64(4) 2_666
C33 C34 1.483(9) .
C33 C33 1.70(3) 2_666
C33 Cl3 1.810(16) .
C33 H33A 0.9600 .
C33 H33B 0.9600 .
C33 H34B 0.60(3) 2_666
C34 C34 1.53(3) 2_666
C34 Cl3 1.773(13) 2_666
C34 H34A 0.9600 .
C34 H34B 0.9599 .
